data_4066143
loop_
_publ_author_name
'Panda, Tarun K.'
'Kaneko, Hiroshi'
'Pal, Kuntal'
'Tsurugi, Hayato'
'Mashima, Kazushi'

_publ_section_title
;
 Salt Metathesis and Direct Reduction Reactions Leading to Group 3 Metal
 Complexes with
 aN,N&#x2032;-Bis(2,6-diisopropylphenyl)-1,4-diaza-1,3-butadiene Ligand
 and Their Solid-State Structures
;
_journal_issue 11
_journal_name_full Organometallics
_journal_page_first 2610
_journal_paper_doi 10.1021/om1003144
_journal_volume 29
_journal_year 2010
_chemical_formula_moiety 'C68 H104 Cl2 N4 O4 Y2, 2/3(C4 H8 O)'
_chemical_formula_sum 'C70.66667 H109.33333 Cl2 N4 O4.66667 Y2'
_chemical_formula_weight 1338.34
_chemical_name_common 3
_chemical_name_systematic
;
 ?
;
_space_group_IT_number 2
_symmetry_cell_setting triclinic
_symmetry_space_group_name_Hall '-P 1'
_symmetry_space_group_name_H-M 'P -1'
_atom_sites_solution_hydrogens geom
_atom_sites_solution_primary direct
_atom_sites_solution_secondary difmap
_audit_creation_method SHELXL-97
_cell_angle_alpha 83.635(5)
_cell_angle_beta 81.052(5)
_cell_angle_gamma 88.202(5)
_cell_formula_units_Z 3
_cell_length_a 17.055(5)
_cell_length_b 19.159(5)
_cell_length_c 19.855(5)
_cell_measurement_temperature 120(2)
_cell_measurement_theta_max 27.5
_cell_measurement_theta_min 3.0
_cell_volume 6369(3)
_computing_cell_refinement 'RAPID-AUTO (Rigaku, 1998)'
_computing_data_collection 'RAPID-AUTO (Rigaku, 1998)'
_computing_data_reduction 'teXan (Rigaku/MSC, 2004)'
_computing_molecular_graphics Ortep-32
_computing_publication_material WinGX
_computing_structure_refinement 'SHELXL-97 (Sheldrick, 1997)'
_computing_structure_solution 'SIR 97'
_diffrn_ambient_temperature 120(2)
_diffrn_detector_area_resol_mean 10.00
_diffrn_measured_fraction_theta_full 0.995
_diffrn_measured_fraction_theta_max 0.995
_diffrn_measurement_device_type 'Rigaku RAXIS-RAPID Imaging Plate'
_diffrn_measurement_method \w
_diffrn_radiation_monochromator graphite
_diffrn_radiation_source 'fine-focus sealed tube'
_diffrn_radiation_type MoK\a
_diffrn_radiation_wavelength 0.71075
_diffrn_reflns_av_R_equivalents 0.0756
_diffrn_reflns_av_sigmaI/netI 0.0535
_diffrn_reflns_limit_h_max 22
_diffrn_reflns_limit_h_min -22
_diffrn_reflns_limit_k_max 24
_diffrn_reflns_limit_k_min -24
_diffrn_reflns_limit_l_max 25
_diffrn_reflns_limit_l_min -25
_diffrn_reflns_number 146855
_diffrn_reflns_theta_full 27.47
_diffrn_reflns_theta_max 27.47
_diffrn_reflns_theta_min 3.00
_exptl_absorpt_coefficient_mu 1.463
_exptl_absorpt_correction_T_max 0.856
_exptl_absorpt_correction_T_min 0.779
_exptl_absorpt_correction_type empirical
_exptl_absorpt_process_details
;
 ?
;
_exptl_crystal_colour yellow
_exptl_crystal_density_diffrn 1.047
_exptl_crystal_density_method 'not measured'
_exptl_crystal_description block
_exptl_crystal_F_000 2132.0
_exptl_crystal_size_max 0.17
_exptl_crystal_size_mid 0.15
_exptl_crystal_size_min 0.11
_platon_squeeze_details
;
;
_refine_diff_density_max 0.850
_refine_diff_density_min -0.807
_refine_diff_density_rms 0.080
_refine_ls_extinction_method none
_refine_ls_goodness_of_fit_ref 0.768
_refine_ls_hydrogen_treatment constr
_refine_ls_matrix_type full
_refine_ls_number_parameters 1150
_refine_ls_number_reflns 29034
_refine_ls_number_restraints 0
_refine_ls_restrained_S_all 0.768
_refine_ls_R_factor_all 0.0770
_refine_ls_R_factor_gt 0.0579
_refine_ls_shift/su_max 0.001
_refine_ls_shift/su_mean 0.000
_refine_ls_structure_factor_coef Fsqd
_refine_ls_weighting_details 'calc w=1/[\s^2^(Fo^2^)+(0.1449P)^2^+9.2827P] where P=(Fo^2^+2Fc^2^)/3'
_refine_ls_weighting_scheme calc
_refine_ls_wR_factor_gt 0.1620
_refine_ls_wR_factor_ref 0.1803
_reflns_number_gt 22354
_reflns_number_total 29034
_reflns_threshold_expression >2sigma(I)
_cod_data_source_file om1003144_si_002.cif
_cod_data_source_block complex3
_cod_depositor_comments
;

2021-11-22
Z value and formula fixed to values more according to usual
chemical conventions.                 miguel
;
_cod_original_formula_sum 'C212 H328 Cl6 N12 O14 Y6'
_cod_original_formula_weight 4015.02
_cod_original_formula_moiety '3(C68 H104 Cl2 N4 O4 Y2), 2(C4 H8 O)'
_cod_original_formula_units_Z 1
_cod_database_code 4066143

loop_
_symmetry_equiv_pos_as_xyz
'x, y, z'
'-x, -y, -z'

loop_
_atom_site_label
_atom_site_type_symbol
_atom_site_fract_x
_atom_site_fract_y
_atom_site_fract_z
_atom_site_U_iso_or_equiv
_atom_site_adp_type
_atom_site_occupancy
_atom_site_symmetry_multiplicity
_atom_site_calc_flag
_atom_site_refinement_flags
Y1 Y 0.552203(19) 0.045224(16) 0.577710(15) 0.03250(8) Uani 1 1 d .
Y2 Y 0.562763(17) 0.529455(14) 0.077112(15) 0.02847(8) Uani 1 1 d .
Y3 Y 0.961982(16) 0.056859(15) 0.087565(15) 0.02862(8) Uani 1 1 d .
Cl1 Cl 0.41739(6) 0.05004(5) 0.51543(5) 0.0466(2) Uani 1 1 d .
Cl2 Cl 0.42587(4) 0.55783(4) 0.02581(4) 0.03337(16) Uani 1 1 d .
Cl3 Cl 1.05198(5) -0.05706(4) 0.04757(4) 0.03816(18) Uani 1 1 d .
O1 O 0.50500(16) -0.05125(13) 0.65940(13) 0.0448(6) Uani 1 1 d .
O2 O 0.47095(15) 0.11052(13) 0.65696(12) 0.0413(5) Uani 1 1 d .
O3 O 0.66756(13) 0.45794(11) 0.10918(12) 0.0361(5) Uani 1 1 d .
O4 O 0.48445(14) 0.45256(12) 0.16306(12) 0.0392(5) Uani 1 1 d .
O5 O 1.07232(13) 0.13109(12) 0.04775(12) 0.0347(5) Uani 1 1 d .
O6 O 1.01836(14) 0.03315(13) 0.18919(12) 0.0409(5) Uani 1 1 d .
O7 O 0.1338(8) 0.3811(5) 0.8048(8) 0.330(9) Uani 1 1 d .
N1 N 0.66433(17) 0.03741(15) 0.62525(14) 0.0373(6) Uani 1 1 d .
N2 N 0.61946(18) 0.13939(15) 0.52584(14) 0.0387(6) Uani 1 1 d .
N3 N 0.64095(16) 0.61766(13) 0.02496(14) 0.0319(5) Uani 1 1 d .
N4 N 0.56347(16) 0.60023(13) 0.15985(14) 0.0332(6) Uani 1 1 d .
N5 N 0.89599(15) 0.15522(14) 0.11786(14) 0.0333(6) Uani 1 1 d .
N6 N 0.84358(15) 0.01736(14) 0.14174(14) 0.0331(6) Uani 1 1 d .
C1 C 0.7014(2) 0.10365(19) 0.61239(18) 0.0423(8) Uani 1 1 d .
H1 H 0.7409 0.1134 0.6373 0.051 Uiso 1 1 calc R
C2 C 0.6799(2) 0.15282(19) 0.56414(18) 0.0436(8) Uani 1 1 d .
H2 H 0.7051 0.1960 0.5560 0.052 Uiso 1 1 calc R
C3 C 0.6280(2) 0.1763(2) 0.45878(18) 0.0456(9) Uani 1 1 d .
C4 C 0.6921(3) 0.1605(2) 0.4090(2) 0.0562(10) Uani 1 1 d .
C5 C 0.6986(3) 0.1975(3) 0.3435(2) 0.0737(14) Uani 1 1 d .
H5 H 0.7399 0.1863 0.3098 0.088 Uiso 1 1 calc R
C6 C 0.6451(3) 0.2503(3) 0.3278(2) 0.0725(14) Uani 1 1 d .
H6 H 0.6513 0.2749 0.2843 0.087 Uiso 1 1 calc R
C7 C 0.5832(3) 0.2660(2) 0.3765(2) 0.0569(11) Uani 1 1 d .
H7 H 0.5474 0.3016 0.3657 0.068 Uiso 1 1 calc R
C8 C 0.5726(3) 0.22971(19) 0.44221(18) 0.0466(9) Uani 1 1 d .
C9 C 0.5036(3) 0.2514(2) 0.4941(2) 0.0522(10) Uani 1 1 d .
H9 H 0.4986 0.2154 0.5335 0.063 Uiso 1 1 calc R
C10 C 0.4247(3) 0.2576(3) 0.4685(3) 0.0767(15) Uani 1 1 d .
H10A H 0.4273 0.2934 0.4304 0.115 Uiso 1 1 calc R
H10B H 0.3841 0.2698 0.5047 0.115 Uiso 1 1 calc R
H10C H 0.4123 0.2135 0.4542 0.115 Uiso 1 1 calc R
C11 C 0.5210(4) 0.3206(4) 0.5196(3) 0.102(2) Uani 1 1 d .
H11A H 0.5662 0.3145 0.5432 0.153 Uiso 1 1 calc R
H11B H 0.4757 0.3349 0.5504 0.153 Uiso 1 1 calc R
H11C H 0.5319 0.3559 0.4813 0.153 Uiso 1 1 calc R
C12 C 0.7529(3) 0.1039(3) 0.4241(2) 0.0632(12) Uani 1 1 d .
H12 H 0.7367 0.0821 0.4711 0.076 Uiso 1 1 calc R
C13 C 0.7583(4) 0.0461(3) 0.3763(2) 0.0817(16) Uani 1 1 d .
H13A H 0.7063 0.0284 0.3762 0.123 Uiso 1 1 calc R
H13B H 0.7920 0.0086 0.3919 0.123 Uiso 1 1 calc R
H13C H 0.7802 0.0649 0.3306 0.123 Uiso 1 1 calc R
C14 C 0.8354(3) 0.1351(3) 0.4204(3) 0.0870(17) Uani 1 1 d .
H14A H 0.8710 0.0994 0.4361 0.130 Uiso 1 1 calc R
H14B H 0.8318 0.1728 0.4488 0.130 Uiso 1 1 calc R
H14C H 0.8550 0.1527 0.3738 0.130 Uiso 1 1 calc R
C15 C 0.70098(19) -0.01485(18) 0.66752(18) 0.0362(7) Uani 1 1 d .
C16 C 0.7479(2) -0.06887(19) 0.6367(2) 0.0436(8) Uani 1 1 d .
C17 C 0.7783(2) -0.1232(2) 0.6791(2) 0.0503(9) Uani 1 1 d .
H17 H 0.8077 -0.1594 0.6593 0.060 Uiso 1 1 calc R
C18 C 0.7654(2) -0.12392(19) 0.7498(2) 0.0476(9) Uani 1 1 d .
H18 H 0.7852 -0.1607 0.7772 0.057 Uiso 1 1 calc R
C19 C 0.7230(2) -0.06960(19) 0.7790(2) 0.0430(8) Uani 1 1 d .
H19 H 0.7159 -0.0696 0.8264 0.052 Uiso 1 1 calc R
C20 C 0.69026(19) -0.01455(18) 0.73958(18) 0.0375(7) Uani 1 1 d .
C21 C 0.6484(2) 0.04567(19) 0.77434(18) 0.0415(8) Uani 1 1 d .
H21 H 0.6232 0.0753 0.7401 0.050 Uiso 1 1 calc R
C22 C 0.7089(2) 0.0907(2) 0.7992(2) 0.0482(9) Uani 1 1 d .
H22A H 0.7365 0.0622 0.8311 0.072 Uiso 1 1 calc R
H22B H 0.6817 0.1285 0.8213 0.072 Uiso 1 1 calc R
H22C H 0.7463 0.1094 0.7607 0.072 Uiso 1 1 calc R
C23 C 0.5836(3) 0.0212(3) 0.8335(2) 0.0576(10) Uani 1 1 d .
H23A H 0.5451 -0.0052 0.8168 0.086 Uiso 1 1 calc R
H23B H 0.5580 0.0614 0.8529 0.086 Uiso 1 1 calc R
H23C H 0.6067 -0.0078 0.8680 0.086 Uiso 1 1 calc R
C24 C 0.7709(2) -0.0657(2) 0.5598(2) 0.0535(10) Uani 1 1 d .
H24 H 0.7326 -0.0345 0.5389 0.064 Uiso 1 1 calc R
C25 C 0.7698(3) -0.1362(3) 0.5311(3) 0.0804(16) Uani 1 1 d .
H25A H 0.8117 -0.1659 0.5459 0.121 Uiso 1 1 calc R
H25B H 0.7775 -0.1290 0.4820 0.121 Uiso 1 1 calc R
H25C H 0.7196 -0.1582 0.5476 0.121 Uiso 1 1 calc R
C26 C 0.8529(3) -0.0324(3) 0.5391(2) 0.0669(12) Uani 1 1 d .
H26A H 0.8512 0.0139 0.5534 0.100 Uiso 1 1 calc R
H26B H 0.8675 -0.0296 0.4902 0.100 Uiso 1 1 calc R
H26C H 0.8913 -0.0607 0.5607 0.100 Uiso 1 1 calc R
C27 C 0.5396(3) -0.12162(19) 0.6527(2) 0.0543(10) Uani 1 1 d .
H27A H 0.5939 -0.1187 0.6293 0.065 Uiso 1 1 calc R
H27B H 0.5090 -0.1481 0.6272 0.065 Uiso 1 1 calc R
C28 C 0.5368(4) -0.1551(3) 0.7238(3) 0.0858(19) Uani 1 1 d .
H28A H 0.5823 -0.1424 0.7434 0.103 Uiso 1 1 calc R
H28B H 0.5351 -0.2059 0.7256 0.103 Uiso 1 1 calc R
C29 C 0.4620(5) -0.1264(3) 0.7600(3) 0.095(2) Uani 1 1 d .
H29A H 0.4683 -0.1187 0.8063 0.114 Uiso 1 1 calc R
H29B H 0.4191 -0.1590 0.7624 0.114 Uiso 1 1 calc R
C30 C 0.4436(3) -0.0559(3) 0.7185(2) 0.0719(14) Uani 1 1 d .
H30A H 0.3915 -0.0565 0.7048 0.086 Uiso 1 1 calc R
H30B H 0.4460 -0.0168 0.7451 0.086 Uiso 1 1 calc R
C31 C 0.5053(2) 0.1674(2) 0.6856(2) 0.0490(9) Uani 1 1 d .
H31A H 0.5506 0.1866 0.6542 0.059 Uiso 1 1 calc R
H31B H 0.5227 0.1501 0.7288 0.059 Uiso 1 1 calc R
C32 C 0.4412(2) 0.2230(2) 0.6967(2) 0.0520(9) Uani 1 1 d .
H32A H 0.4269 0.2283 0.7452 0.062 Uiso 1 1 calc R
H32B H 0.4588 0.2680 0.6726 0.062 Uiso 1 1 calc R
C33 C 0.3711(2) 0.1967(2) 0.6681(2) 0.0529(10) Uani 1 1 d .
H33A H 0.3714 0.2158 0.6207 0.064 Uiso 1 1 calc R
H33B H 0.3211 0.2089 0.6950 0.064 Uiso 1 1 calc R
C34 C 0.3850(2) 0.1181(2) 0.6740(2) 0.0527(10) Uani 1 1 d .
H34A H 0.3664 0.0969 0.7201 0.063 Uiso 1 1 calc R
H34B H 0.3582 0.0966 0.6420 0.063 Uiso 1 1 calc R
C35 C 0.65877(19) 0.66058(16) 0.07367(17) 0.0336(7) Uani 1 1 d .
H35 H 0.6971 0.6950 0.0607 0.040 Uiso 1 1 calc R
C36 C 0.62131(19) 0.65248(16) 0.13837(17) 0.0342(7) Uani 1 1 d .
H36 H 0.6335 0.6817 0.1696 0.041 Uiso 1 1 calc R
C37 C 0.5084(2) 0.61310(17) 0.21905(17) 0.0346(7) Uani 1 1 d .
C38 C 0.4440(2) 0.6602(2) 0.21216(19) 0.0438(8) Uani 1 1 d .
C39 C 0.3890(3) 0.6716(3) 0.2704(2) 0.0603(11) Uani 1 1 d .
H39 H 0.3471 0.7033 0.2663 0.072 Uiso 1 1 calc R
C40 C 0.3962(3) 0.6366(3) 0.3335(2) 0.0601(11) Uani 1 1 d .
H40 H 0.3586 0.6438 0.3715 0.072 Uiso 1 1 calc R
C41 C 0.4594(2) 0.5906(2) 0.34058(19) 0.0487(9) Uani 1 1 d .
H41 H 0.4640 0.5673 0.3835 0.058 Uiso 1 1 calc R
C42 C 0.5162(2) 0.57856(18) 0.28449(18) 0.0389(7) Uani 1 1 d .
C43 C 0.5872(2) 0.5319(2) 0.29463(19) 0.0464(9) Uani 1 1 d .
H43 H 0.6034 0.5101 0.2522 0.056 Uiso 1 1 calc R
C44 C 0.6571(3) 0.5754(2) 0.3055(2) 0.0570(10) Uani 1 1 d .
H44A H 0.6703 0.6097 0.2666 0.085 Uiso 1 1 calc R
H44B H 0.7021 0.5450 0.3105 0.085 Uiso 1 1 calc R
H44C H 0.6427 0.5987 0.3461 0.085 Uiso 1 1 calc R
C45 C 0.5715(3) 0.4724(2) 0.3532(2) 0.0596(11) Uani 1 1 d .
H45A H 0.5646 0.4917 0.3964 0.089 Uiso 1 1 calc R
H45B H 0.6157 0.4400 0.3507 0.089 Uiso 1 1 calc R
H45C H 0.5243 0.4482 0.3491 0.089 Uiso 1 1 calc R
C46 C 0.4335(2) 0.6998(2) 0.1434(2) 0.0503(10) Uani 1 1 d .
H46 H 0.4673 0.6765 0.1077 0.060 Uiso 1 1 calc R
C47 C 0.3482(3) 0.6982(3) 0.1288(3) 0.0676(13) Uani 1 1 d .
H47A H 0.3306 0.6505 0.1346 0.101 Uiso 1 1 calc R
H47B H 0.3461 0.7183 0.0827 0.101 Uiso 1 1 calc R
H47C H 0.3144 0.7249 0.1602 0.101 Uiso 1 1 calc R
C48 C 0.4610(3) 0.7751(2) 0.1379(2) 0.0582(11) Uani 1 1 d .
H48A H 0.4327 0.7980 0.1752 0.087 Uiso 1 1 calc R
H48B H 0.4507 0.7996 0.0952 0.087 Uiso 1 1 calc R
H48C H 0.5169 0.7754 0.1397 0.087 Uiso 1 1 calc R
C49 C 0.66957(18) 0.64369(16) -0.04451(17) 0.0323(6) Uani 1 1 d .
C50 C 0.7317(2) 0.60774(17) -0.08306(18) 0.0371(7) Uani 1 1 d .
C51 C 0.7599(2) 0.63446(18) -0.15028(19) 0.0416(8) Uani 1 1 d .
H51 H 0.8013 0.6112 -0.1754 0.050 Uiso 1 1 calc R
C52 C 0.7274(2) 0.69518(19) -0.18064(19) 0.0440(8) Uani 1 1 d .
H52 H 0.7468 0.7123 -0.2256 0.053 Uiso 1 1 calc R
C53 C 0.6660(2) 0.72981(19) -0.14338(19) 0.0424(8) Uani 1 1 d .
H53 H 0.6442 0.7703 -0.1640 0.051 Uiso 1 1 calc R
C54 C 0.6357(2) 0.70567(17) -0.07572(17) 0.0358(7) Uani 1 1 d .
C55 C 0.5669(2) 0.74524(18) -0.03815(19) 0.0407(8) Uani 1 1 d .
H55 H 0.5583 0.7253 0.0100 0.049 Uiso 1 1 calc R
C56 C 0.4911(2) 0.7365(2) -0.0677(2) 0.0515(9) Uani 1 1 d .
H56A H 0.4976 0.7572 -0.1145 0.077 Uiso 1 1 calc R
H56B H 0.4478 0.7594 -0.0414 0.077 Uiso 1 1 calc R
H56C H 0.4802 0.6874 -0.0658 0.077 Uiso 1 1 calc R
C57 C 0.5848(2) 0.8237(2) -0.0407(3) 0.0558(10) Uani 1 1 d .
H57A H 0.6335 0.8289 -0.0233 0.084 Uiso 1 1 calc R
H57B H 0.5423 0.8463 -0.0131 0.084 Uiso 1 1 calc R
H57C H 0.5898 0.8450 -0.0872 0.084 Uiso 1 1 calc R
C58 C 0.8450(2) 0.5665(2) -0.0234(3) 0.0580(11) Uani 1 1 d .
H58A H 0.8803 0.5910 -0.0602 0.087 Uiso 1 1 calc R
H58B H 0.8717 0.5258 -0.0046 0.087 Uiso 1 1 calc R
H58C H 0.8288 0.5970 0.0116 0.087 Uiso 1 1 calc R
C59 C 0.7719(2) 0.54368(17) -0.05067(19) 0.0382(7) Uani 1 1 d .
H59 H 0.7347 0.5233 -0.0113 0.046 Uiso 1 1 calc R
C60 C 0.7932(3) 0.4867(2) -0.0993(2) 0.0551(10) Uani 1 1 d .
H60A H 0.7470 0.4760 -0.1182 0.083 Uiso 1 1 calc R
H60B H 0.8114 0.4451 -0.0743 0.083 Uiso 1 1 calc R
H60C H 0.8343 0.5033 -0.1357 0.083 Uiso 1 1 calc R
C61 C 0.7303(2) 0.48336(19) 0.1422(2) 0.0423(8) Uani 1 1 d .
H61A H 0.7113 0.5219 0.1684 0.051 Uiso 1 1 calc R
H61B H 0.7756 0.4988 0.1086 0.051 Uiso 1 1 calc R
C62 C 0.7517(3) 0.4194(2) 0.1889(2) 0.0507(9) Uani 1 1 d .
H62A H 0.8067 0.4208 0.1959 0.061 Uiso 1 1 calc R
H62B H 0.7179 0.4168 0.2331 0.061 Uiso 1 1 calc R
C63 C 0.7378(2) 0.35727(19) 0.15008(18) 0.0434(8) Uani 1 1 d .
H63A H 0.7056 0.3221 0.1799 0.052 Uiso 1 1 calc R
H63B H 0.7879 0.3357 0.1323 0.052 Uiso 1 1 calc R
C64 C 0.6947(2) 0.38843(17) 0.09172(19) 0.0405(8) Uani 1 1 d .
H64A H 0.7303 0.3918 0.0484 0.049 Uiso 1 1 calc R
H64B H 0.6501 0.3596 0.0882 0.049 Uiso 1 1 calc R
C65 C 0.4007(2) 0.4690(2) 0.1853(2) 0.0454(8) Uani 1 1 d .
H65A H 0.3675 0.4500 0.1565 0.054 Uiso 1 1 calc R
H65B H 0.3918 0.5194 0.1835 0.054 Uiso 1 1 calc R
C66 C 0.3832(2) 0.4348(2) 0.2581(2) 0.0525(10) Uani 1 1 d .
H66A H 0.3274 0.4236 0.2707 0.063 Uiso 1 1 calc R
H66B H 0.3981 0.4648 0.2902 0.063 Uiso 1 1 calc R
C67 C 0.4343(3) 0.3689(2) 0.2559(2) 0.0568(11) Uani 1 1 d .
H67A H 0.4471 0.3526 0.3010 0.068 Uiso 1 1 calc R
H67B H 0.4078 0.3318 0.2392 0.068 Uiso 1 1 calc R
C68 C 0.5081(3) 0.3915(2) 0.2069(2) 0.0490(9) Uani 1 1 d .
H68A H 0.5493 0.4039 0.2319 0.059 Uiso 1 1 calc R
H68B H 0.5280 0.3539 0.1796 0.059 Uiso 1 1 calc R
C69 C 0.1400(5) 0.4505(4) 0.7818(5) 0.125(3) Uani 1 1 d .
H69A H 0.1639 0.4559 0.7339 0.150 Uiso 1 1 calc R
H69B H 0.1740 0.4728 0.8076 0.150 Uiso 1 1 calc R
C70 C 0.0628(5) 0.4842(5) 0.7891(7) 0.174(5) Uani 1 1 d .
H70A H 0.0655 0.5333 0.7963 0.209 Uiso 1 1 calc R
H70B H 0.0357 0.4800 0.7503 0.209 Uiso 1 1 calc R
C71 C 0.0277(7) 0.4430(8) 0.8487(7) 0.255(9) Uani 1 1 d .
H71A H 0.0343 0.4655 0.8888 0.306 Uiso 1 1 calc R
H71B H -0.0287 0.4392 0.8479 0.306 Uiso 1 1 calc R
C72 C 0.0632(5) 0.3746(6) 0.8529(5) 0.144(3) Uani 1 1 d .
H72A H 0.0284 0.3403 0.8411 0.173 Uiso 1 1 calc R
H72B H 0.0750 0.3605 0.8987 0.173 Uiso 1 1 calc R
C73 C 0.82493(19) 0.13824(18) 0.16210(17) 0.0367(7) Uani 1 1 d .
H73 H 0.7953 0.1734 0.1835 0.044 Uiso 1 1 calc R
C74 C 0.79944(19) 0.07156(17) 0.17369(16) 0.0340(7) Uani 1 1 d .
H74 H 0.7523 0.0611 0.2030 0.041 Uiso 1 1 calc R
C75 C 0.9070(2) 0.22754(17) 0.09374(18) 0.0386(7) Uani 1 1 d .
C76 C 0.8814(3) 0.2546(2) 0.0313(2) 0.0583(12) Uani 1 1 d .
C77 C 0.8985(4) 0.3245(3) 0.0058(3) 0.0812(19) Uani 1 1 d .
H77 H 0.8840 0.3420 -0.0361 0.097 Uiso 1 1 calc R
C78 C 0.9360(3) 0.3683(3) 0.0408(3) 0.0801(18) Uani 1 1 d .
H78 H 0.9464 0.4146 0.0229 0.096 Uiso 1 1 calc R
C79 C 0.9574(2) 0.3426(2) 0.1018(3) 0.0678(14) Uani 1 1 d .
H79 H 0.9818 0.3723 0.1260 0.081 Uiso 1 1 calc R
C80 C 0.9439(2) 0.27284(18) 0.1298(2) 0.0484(9) Uani 1 1 d .
C81 C 0.9670(3) 0.2486(2) 0.1988(3) 0.0749(17) Uani 1 1 d .
H81 H 0.9675 0.1971 0.2047 0.090 Uiso 1 1 calc R
C82 C 0.9075(4) 0.2743(4) 0.2556(3) 0.109(3) Uani 1 1 d .
H82A H 0.9075 0.3247 0.2515 0.164 Uiso 1 1 calc R
H82B H 0.9217 0.2561 0.2991 0.164 Uiso 1 1 calc R
H82C H 0.8556 0.2585 0.2522 0.164 Uiso 1 1 calc R
C83 C 1.0502(3) 0.2740(4) 0.2074(5) 0.123(3) Uani 1 1 d .
H83A H 1.0885 0.2627 0.1692 0.185 Uiso 1 1 calc R
H83B H 1.0651 0.2512 0.2492 0.185 Uiso 1 1 calc R
H83C H 1.0484 0.3240 0.2091 0.185 Uiso 1 1 calc R
C84 C 0.8327(3) 0.2103(3) -0.0058(2) 0.0681(14) Uani 1 1 d .
H84 H 0.8468 0.1610 0.0063 0.082 Uiso 1 1 calc R
C85 C 0.8487(4) 0.2242(4) -0.0839(3) 0.109(3) Uani 1 1 d .
H85A H 0.8275 0.2696 -0.0980 0.164 Uiso 1 1 calc R
H85B H 0.8238 0.1888 -0.1036 0.164 Uiso 1 1 calc R
H85C H 0.9049 0.2231 -0.0994 0.164 Uiso 1 1 calc R
C86 C 0.7450(3) 0.2195(2) 0.0208(2) 0.0669(13) Uani 1 1 d .
H86A H 0.7357 0.2079 0.0696 0.100 Uiso 1 1 calc R
H86B H 0.7147 0.1890 -0.0002 0.100 Uiso 1 1 calc R
H86C H 0.7290 0.2673 0.0098 0.100 Uiso 1 1 calc R
C87 C 0.7997(2) -0.04455(18) 0.14082(17) 0.0369(7) Uani 1 1 d .
C88 C 0.8195(2) -0.10850(19) 0.1771(2) 0.0453(8) Uani 1 1 d .
C89 C 0.7752(3) -0.1684(2) 0.1738(2) 0.0566(11) Uani 1 1 d .
H89 H 0.7884 -0.2110 0.1969 0.068 Uiso 1 1 calc R
C90 C 0.7131(3) -0.1654(3) 0.1374(2) 0.0660(14) Uani 1 1 d .
H90 H 0.6843 -0.2056 0.1363 0.079 Uiso 1 1 calc R
C91 C 0.6935(3) -0.1032(3) 0.1028(2) 0.0653(14) Uani 1 1 d .
H91 H 0.6507 -0.1018 0.0787 0.078 Uiso 1 1 calc R
C92 C 0.7354(2) -0.0422(2) 0.10236(19) 0.0483(9) Uani 1 1 d .
C93 C 0.7132(2) 0.0235(3) 0.0595(2) 0.0569(11) Uani 1 1 d .
H93 H 0.7473 0.0612 0.0670 0.068 Uiso 1 1 calc R
C94 C 0.6275(3) 0.0462(4) 0.0816(4) 0.114(3) Uani 1 1 d .
H94A H 0.5924 0.0107 0.0739 0.170 Uiso 1 1 calc R
H94B H 0.6165 0.0896 0.0554 0.170 Uiso 1 1 calc R
H94C H 0.6196 0.0526 0.1295 0.170 Uiso 1 1 calc R
C95 C 0.7280(4) 0.0151(4) -0.0163(2) 0.0865(19) Uani 1 1 d .
H95A H 0.7827 0.0023 -0.0297 0.130 Uiso 1 1 calc R
H95B H 0.7162 0.0586 -0.0419 0.130 Uiso 1 1 calc R
H95C H 0.6946 -0.0211 -0.0255 0.130 Uiso 1 1 calc R
C96 C 0.8835(2) -0.1130(2) 0.2223(2) 0.0506(9) Uani 1 1 d .
H96 H 0.9122 -0.0686 0.2128 0.061 Uiso 1 1 calc R
C97 C 0.8469(3) -0.1201(3) 0.2980(2) 0.0700(13) Uani 1 1 d .
H97A H 0.8120 -0.0807 0.3069 0.105 Uiso 1 1 calc R
H97B H 0.8883 -0.1212 0.3258 0.105 Uiso 1 1 calc R
H97C H 0.8173 -0.1627 0.3089 0.105 Uiso 1 1 calc R
C98 C 0.9442(3) -0.1721(3) 0.2080(3) 0.0706(13) Uani 1 1 d .
H98A H 0.9183 -0.2166 0.2190 0.106 Uiso 1 1 calc R
H98B H 0.9852 -0.1701 0.2357 0.106 Uiso 1 1 calc R
H98C H 0.9670 -0.1667 0.1604 0.106 Uiso 1 1 calc R
C99 C 1.0811(2) 0.17722(18) -0.01645(19) 0.0401(7) Uani 1 1 d .
H99A H 1.0297 0.1919 -0.0284 0.048 Uiso 1 1 calc R
H99B H 1.1105 0.1537 -0.0535 0.048 Uiso 1 1 calc R
C100 C 1.1262(2) 0.2391(2) -0.0028(2) 0.0493(9) Uani 1 1 d .
H10D H 1.0910 0.2726 0.0204 0.059 Uiso 1 1 calc R
H10E H 1.1545 0.2625 -0.0450 0.059 Uiso 1 1 calc R
C101 C 1.1831(3) 0.2047(3) 0.0430(2) 0.0617(12) Uani 1 1 d .
H10F H 1.1980 0.2375 0.0726 0.074 Uiso 1 1 calc R
H10G H 1.2307 0.1877 0.0160 0.074 Uiso 1 1 calc R
C102 C 1.1365(3) 0.1444(3) 0.0846(2) 0.0604(11) Uani 1 1 d .
H10H H 1.1702 0.1030 0.0892 0.073 Uiso 1 1 calc R
H10I H 1.1154 0.1568 0.1301 0.073 Uiso 1 1 calc R
C103 C 0.9742(3) 0.0549(2) 0.2534(2) 0.0549(10) Uani 1 1 d .
H10J H 0.9681 0.1056 0.2499 0.066 Uiso 1 1 calc R
H10K H 0.9218 0.0343 0.2625 0.066 Uiso 1 1 calc R
C104 C 1.0170(4) 0.0319(8) 0.3054(3) 0.209(7) Uani 1 1 d .
H10L H 0.9819 0.0076 0.3433 0.250 Uiso 1 1 calc R
H10M H 1.0383 0.0720 0.3219 0.250 Uiso 1 1 calc R
C105 C 1.0823(3) -0.0154(3) 0.2822(3) 0.0740(15) Uani 1 1 d .
H10N H 1.0722 -0.0630 0.3036 0.089 Uiso 1 1 calc R
H10O H 1.1319 -0.0001 0.2933 0.089 Uiso 1 1 calc R
C106 C 1.0853(2) -0.0120(2) 0.2052(2) 0.0575(11) Uani 1 1 d .
H10P H 1.1350 0.0078 0.1816 0.069 Uiso 1 1 calc R
H10Q H 1.0802 -0.0585 0.1916 0.069 Uiso 1 1 calc R

loop_
_atom_site_aniso_label
_atom_site_aniso_U_11
_atom_site_aniso_U_22
_atom_site_aniso_U_33
_atom_site_aniso_U_23
_atom_site_aniso_U_13
_atom_site_aniso_U_12
Y1 0.04078(17) 0.03201(16) 0.02600(15) -0.00385(11) -0.00850(12) -0.00099(12)
Y2 0.03052(15) 0.02412(15) 0.03227(16) -0.00391(11) -0.00893(11) -0.00002(10)
Y3 0.02426(14) 0.02827(15) 0.03377(16) -0.00669(11) -0.00345(11) -0.00005(10)
Cl1 0.0498(5) 0.0518(5) 0.0454(5) -0.0220(4) -0.0208(4) 0.0132(4)
Cl2 0.0337(4) 0.0312(4) 0.0385(4) -0.0102(3) -0.0121(3) 0.0038(3)
Cl3 0.0423(4) 0.0349(4) 0.0382(4) -0.0092(3) -0.0073(3) 0.0099(3)
O1 0.0581(16) 0.0391(13) 0.0380(13) -0.0002(10) -0.0120(12) -0.0045(11)
O2 0.0468(14) 0.0398(13) 0.0387(13) -0.0118(10) -0.0054(11) -0.0001(10)
O3 0.0362(12) 0.0286(11) 0.0461(13) -0.0056(9) -0.0139(10) 0.0044(9)
O4 0.0410(13) 0.0369(12) 0.0391(13) 0.0035(10) -0.0089(10) -0.0052(10)
O5 0.0289(11) 0.0342(12) 0.0410(12) -0.0035(9) -0.0046(9) -0.0056(9)
O6 0.0386(13) 0.0434(13) 0.0424(13) 0.0010(10) -0.0151(10) -0.0012(10)
O7 0.310(14) 0.149(8) 0.46(2) -0.054(10) 0.185(14) -0.071(8)
N1 0.0410(15) 0.0392(15) 0.0321(14) -0.0035(11) -0.0064(12) -0.0054(12)
N2 0.0506(17) 0.0382(15) 0.0262(13) 0.0030(11) -0.0060(12) -0.0053(12)
N3 0.0342(14) 0.0270(13) 0.0359(14) -0.0047(10) -0.0083(11) -0.0023(10)
N4 0.0347(14) 0.0284(13) 0.0371(14) -0.0015(11) -0.0088(11) -0.0001(10)
N5 0.0303(13) 0.0324(14) 0.0358(14) -0.0027(11) -0.0032(11) 0.0065(10)
N6 0.0291(13) 0.0328(14) 0.0377(14) -0.0093(11) -0.0019(11) -0.0031(10)
C1 0.046(2) 0.046(2) 0.0348(17) -0.0011(14) -0.0071(15) -0.0074(15)
C2 0.055(2) 0.0397(19) 0.0353(18) -0.0026(14) -0.0039(16) -0.0108(16)
C3 0.062(2) 0.046(2) 0.0299(17) -0.0005(14) -0.0086(16) -0.0136(17)
C4 0.071(3) 0.057(2) 0.038(2) 0.0028(17) -0.0035(19) -0.009(2)
C5 0.087(4) 0.090(4) 0.037(2) 0.009(2) 0.007(2) -0.013(3)
C6 0.098(4) 0.076(3) 0.038(2) 0.021(2) -0.008(2) -0.016(3)
C7 0.085(3) 0.047(2) 0.038(2) 0.0099(17) -0.017(2) -0.016(2)
C8 0.070(3) 0.0382(19) 0.0336(18) 0.0015(14) -0.0161(17) -0.0128(17)
C9 0.076(3) 0.040(2) 0.040(2) 0.0030(16) -0.0127(19) 0.0009(18)
C10 0.074(3) 0.089(4) 0.075(3) -0.030(3) -0.026(3) 0.019(3)
C11 0.113(5) 0.107(5) 0.096(4) -0.065(4) -0.006(4) -0.021(4)
C12 0.074(3) 0.072(3) 0.037(2) -0.0027(19) 0.010(2) -0.002(2)
C13 0.112(5) 0.091(4) 0.038(2) -0.013(2) 0.003(3) 0.007(3)
C14 0.082(4) 0.088(4) 0.082(4) 0.009(3) 0.003(3) -0.007(3)
C15 0.0320(16) 0.0387(18) 0.0394(18) -0.0014(14) -0.0113(14) -0.0030(13)
C16 0.0393(18) 0.0415(19) 0.052(2) -0.0105(16) -0.0100(16) -0.0030(14)
C17 0.045(2) 0.038(2) 0.071(3) -0.0109(18) -0.0145(19) 0.0027(15)
C18 0.0402(19) 0.0359(19) 0.067(3) 0.0014(17) -0.0146(18) -0.0015(14)
C19 0.0381(18) 0.045(2) 0.046(2) 0.0017(15) -0.0123(15) -0.0019(15)
C20 0.0328(16) 0.0412(18) 0.0389(18) 0.0009(14) -0.0103(14) 0.0002(13)
C21 0.0393(18) 0.049(2) 0.0361(18) -0.0014(15) -0.0103(14) 0.0093(15)
C22 0.051(2) 0.048(2) 0.046(2) -0.0057(16) -0.0101(17) 0.0035(17)
C23 0.047(2) 0.069(3) 0.054(2) -0.006(2) -0.0032(19) 0.0026(19)
C24 0.048(2) 0.065(3) 0.051(2) -0.0190(19) -0.0112(18) 0.0079(18)
C25 0.075(3) 0.092(4) 0.081(4) -0.046(3) -0.008(3) 0.003(3)
C26 0.057(3) 0.086(3) 0.056(3) -0.009(2) -0.003(2) -0.005(2)
C27 0.065(3) 0.0331(19) 0.069(3) -0.0012(17) -0.024(2) -0.0027(17)
C28 0.151(6) 0.048(3) 0.071(3) 0.004(2) -0.063(4) -0.007(3)
C29 0.186(7) 0.051(3) 0.045(3) 0.008(2) -0.009(3) -0.021(4)
C30 0.094(4) 0.077(3) 0.036(2) 0.009(2) 0.006(2) -0.011(3)
C31 0.050(2) 0.053(2) 0.051(2) -0.0219(18) -0.0193(18) 0.0075(17)
C32 0.053(2) 0.042(2) 0.062(3) -0.0137(18) -0.0099(19) 0.0041(17)
C33 0.046(2) 0.067(3) 0.044(2) -0.0032(18) -0.0044(17) 0.0105(18)
C34 0.049(2) 0.064(3) 0.046(2) -0.0184(19) 0.0021(17) -0.0098(18)
C35 0.0356(16) 0.0281(15) 0.0406(18) -0.0045(13) -0.0155(14) -0.0032(12)
C36 0.0389(17) 0.0262(15) 0.0406(17) -0.0076(13) -0.0129(14) -0.0009(12)
C37 0.0392(17) 0.0332(16) 0.0339(16) -0.0111(13) -0.0077(13) -0.0018(13)
C38 0.0413(19) 0.050(2) 0.045(2) -0.0197(16) -0.0141(16) 0.0080(15)
C39 0.050(2) 0.080(3) 0.056(3) -0.028(2) -0.0117(19) 0.018(2)
C40 0.053(2) 0.082(3) 0.047(2) -0.025(2) 0.0001(19) 0.000(2)
C41 0.058(2) 0.054(2) 0.0356(19) -0.0128(16) -0.0050(17) -0.0072(18)
C42 0.0476(19) 0.0344(17) 0.0371(17) -0.0087(13) -0.0087(15) -0.0071(14)
C43 0.062(2) 0.043(2) 0.0367(19) -0.0024(15) -0.0161(17) 0.0024(17)
C44 0.052(2) 0.059(3) 0.062(3) 0.001(2) -0.022(2) 0.0019(19)
C45 0.086(3) 0.045(2) 0.050(2) 0.0024(18) -0.021(2) -0.003(2)
C46 0.057(2) 0.055(2) 0.045(2) -0.0188(17) -0.0228(18) 0.0214(18)
C47 0.059(3) 0.080(3) 0.075(3) -0.029(3) -0.034(2) 0.025(2)
C48 0.072(3) 0.051(2) 0.056(2) -0.0151(19) -0.022(2) 0.022(2)
C49 0.0306(15) 0.0307(16) 0.0374(17) -0.0039(12) -0.0093(13) -0.0058(12)
C50 0.0386(17) 0.0311(16) 0.0436(19) -0.0051(13) -0.0106(14) -0.0073(13)
C51 0.0418(19) 0.0383(18) 0.0443(19) -0.0056(15) -0.0026(15) -0.0099(14)
C52 0.054(2) 0.0408(19) 0.0373(18) -0.0001(14) -0.0088(16) -0.0141(16)
C53 0.048(2) 0.0365(18) 0.044(2) 0.0033(14) -0.0155(16) -0.0070(15)
C54 0.0389(17) 0.0308(16) 0.0394(18) -0.0011(13) -0.0126(14) -0.0045(13)
C55 0.0430(19) 0.0350(18) 0.046(2) -0.0041(14) -0.0148(16) 0.0053(14)
C56 0.044(2) 0.046(2) 0.064(3) -0.0016(18) -0.0135(19) -0.0027(16)
C57 0.049(2) 0.038(2) 0.085(3) -0.017(2) -0.015(2) -0.0002(16)
C58 0.047(2) 0.052(2) 0.077(3) 0.004(2) -0.022(2) -0.0071(18)
C59 0.0325(16) 0.0333(17) 0.0479(19) -0.0036(14) -0.0035(14) -0.0019(13)
C60 0.058(2) 0.043(2) 0.064(3) -0.0114(18) -0.007(2) 0.0112(18)
C61 0.0394(18) 0.0403(19) 0.052(2) -0.0082(15) -0.0185(16) -0.0003(14)
C62 0.055(2) 0.051(2) 0.049(2) -0.0051(17) -0.0226(18) 0.0132(18)
C63 0.0448(19) 0.0387(19) 0.0416(19) 0.0070(14) -0.0006(15) 0.0075(14)
C64 0.0427(19) 0.0296(17) 0.050(2) -0.0068(14) -0.0094(15) 0.0120(13)
C65 0.0412(19) 0.047(2) 0.047(2) -0.0006(16) -0.0058(16) -0.0066(15)
C66 0.051(2) 0.067(3) 0.041(2) -0.0068(18) -0.0064(17) -0.0194(19)
C67 0.067(3) 0.057(2) 0.047(2) 0.0145(18) -0.022(2) -0.022(2)
C68 0.065(2) 0.0382(19) 0.043(2) 0.0058(15) -0.0119(18) -0.0053(17)
C69 0.107(6) 0.080(5) 0.179(9) -0.016(5) 0.013(5) -0.015(4)
C70 0.102(6) 0.136(8) 0.270(14) 0.094(8) -0.055(8) -0.038(6)
C71 0.147(9) 0.289(16) 0.249(15) 0.146(13) 0.069(9) 0.119(11)
C72 0.103(6) 0.177(10) 0.139(8) -0.001(7) 0.010(6) 0.017(6)
C73 0.0341(16) 0.0402(18) 0.0336(16) -0.0048(13) 0.0006(13) 0.0085(13)
C74 0.0294(15) 0.0403(18) 0.0314(16) -0.0056(13) -0.0002(12) 0.0003(12)
C75 0.0352(17) 0.0315(17) 0.0430(18) 0.0021(13) 0.0068(14) 0.0105(13)
C76 0.073(3) 0.053(2) 0.041(2) 0.0003(17) 0.0075(19) 0.036(2)
C77 0.107(4) 0.056(3) 0.059(3) 0.020(2) 0.027(3) 0.044(3)
C78 0.072(3) 0.037(2) 0.108(4) 0.018(3) 0.036(3) 0.018(2)
C79 0.038(2) 0.034(2) 0.122(4) 0.004(2) 0.005(2) 0.0012(16)
C80 0.0315(17) 0.0299(17) 0.081(3) -0.0003(17) -0.0049(17) 0.0019(13)
C81 0.081(3) 0.031(2) 0.128(5) -0.004(2) -0.066(4) -0.007(2)
C82 0.069(4) 0.176(7) 0.079(4) 0.039(4) -0.032(3) -0.042(4)
C83 0.058(3) 0.137(6) 0.204(8) -0.097(6) -0.062(4) 0.029(4)
C84 0.100(4) 0.066(3) 0.041(2) -0.016(2) -0.023(2) 0.053(3)
C85 0.119(5) 0.163(6) 0.046(3) -0.021(3) -0.024(3) 0.099(5)
C86 0.103(4) 0.053(3) 0.051(2) -0.014(2) -0.029(2) 0.025(2)
C87 0.0349(16) 0.0398(18) 0.0356(17) -0.0120(14) 0.0035(13) -0.0086(13)
C88 0.0428(19) 0.0410(19) 0.050(2) -0.0122(16) 0.0080(16) -0.0118(15)
C89 0.062(3) 0.044(2) 0.057(2) -0.0131(18) 0.019(2) -0.0181(18)
C90 0.061(3) 0.076(3) 0.062(3) -0.032(2) 0.012(2) -0.037(2)
C91 0.056(3) 0.094(4) 0.048(2) -0.030(2) 0.006(2) -0.037(2)
C92 0.0383(19) 0.073(3) 0.0357(18) -0.0208(18) 0.0026(15) -0.0173(17)
C93 0.0371(19) 0.096(3) 0.038(2) -0.006(2) -0.0070(16) -0.008(2)
C94 0.055(3) 0.167(7) 0.098(5) 0.038(5) 0.009(3) 0.028(4)
C95 0.091(4) 0.131(5) 0.043(2) -0.011(3) -0.012(2) -0.051(4)
C96 0.054(2) 0.0335(19) 0.060(2) 0.0022(16) 0.0013(19) -0.0035(16)
C97 0.070(3) 0.084(3) 0.055(3) -0.018(2) -0.002(2) 0.008(3)
C98 0.067(3) 0.063(3) 0.074(3) 0.001(2) 0.006(2) 0.010(2)
C99 0.0390(18) 0.0375(18) 0.0435(19) -0.0021(14) -0.0068(15) -0.0039(14)
C100 0.054(2) 0.041(2) 0.050(2) -0.0060(16) 0.0043(18) -0.0129(16)
C101 0.056(2) 0.078(3) 0.053(2) -0.005(2) -0.009(2) -0.038(2)
C102 0.052(2) 0.077(3) 0.055(2) 0.004(2) -0.020(2) -0.027(2)
C103 0.086(3) 0.040(2) 0.040(2) -0.0062(16) -0.014(2) 0.0015(19)
C104 0.062(4) 0.52(2) 0.040(3) -0.020(6) -0.017(3) 0.106(7)
C105 0.072(3) 0.080(3) 0.073(3) 0.027(3) -0.040(3) -0.018(3)
C106 0.041(2) 0.066(3) 0.065(3) 0.017(2) -0.0245(19) 0.0010(18)

loop_
_atom_type_symbol
_atom_type_description
_atom_type_scat_dispersion_real
_atom_type_scat_dispersion_imag
_atom_type_scat_source
C C 0.0030 0.0020 'International Tables Vol C Tables 4.2.6.8 and 6.1.1.4'
H H 0.0000 0.0000 'International Tables Vol C Tables 4.2.6.8 and 6.1.1.4'
Cl Cl 0.1480 0.1590 'International Tables Vol C Tables 4.2.6.8 and 6.1.1.4'
N N 0.0060 0.0030 'International Tables Vol C Tables 4.2.6.8 and 6.1.1.4'
O O 0.0110 0.0060 'International Tables Vol C Tables 4.2.6.8 and 6.1.1.4'
Y Y -2.7960 3.5670 'International Tables Vol C Tables 4.2.6.8 and 6.1.1.4'

loop_
_geom_angle_atom_site_label_1
_geom_angle_atom_site_label_2
_geom_angle_atom_site_label_3
_geom_angle
_geom_angle_site_symmetry_1
_geom_angle_site_symmetry_3
N2 Y1 N1 77.12(10) . .
N2 Y1 O2 93.38(10) . .
N1 Y1 O2 99.72(10) . .
N2 Y1 O1 162.39(10) . .
N1 Y1 O1 86.76(10) . .
O2 Y1 O1 82.29(9) . .
N2 Y1 Cl1 103.36(8) . 2_656
N1 Y1 Cl1 101.53(8) . 2_656
O2 Y1 Cl1 155.36(6) . 2_656
O1 Y1 Cl1 86.60(7) . 2_656
N2 Y1 Cl1 103.42(8) . .
N1 Y1 Cl1 177.31(8) . .
O2 Y1 Cl1 82.91(6) . .
O1 Y1 Cl1 93.02(7) . .
Cl1 Y1 Cl1 75.78(3) 2_656 .
N3 Y2 N4 76.74(10) . .
N3 Y2 O3 94.73(9) . .
N4 Y2 O3 94.48(9) . .
N3 Y2 O4 162.32(9) . .
N4 Y2 O4 85.92(9) . .
O3 Y2 O4 83.11(8) . .
N3 Y2 Cl2 102.65(7) . .
N4 Y2 Cl2 106.41(7) . .
O3 Y2 Cl2 155.30(6) . .
O4 Y2 Cl2 85.35(6) . .
N3 Y2 Cl2 100.77(7) . 2_665
N4 Y2 Cl2 175.71(7) . 2_665
O3 Y2 Cl2 82.20(6) . 2_665
O4 Y2 Cl2 96.33(6) . 2_665
Cl2 Y2 Cl2 77.46(3) . 2_665
N6 Y3 N5 76.33(10) . .
N6 Y3 O6 91.27(9) . .
N5 Y3 O6 95.65(9) . .
N6 Y3 O5 161.52(9) . .
N5 Y3 O5 85.80(9) . .
O6 Y3 O5 85.76(8) . .
N6 Y3 Cl3 102.95(7) . 2_755
N5 Y3 Cl3 103.77(7) . 2_755
O6 Y3 Cl3 158.11(6) . 2_755
O5 Y3 Cl3 85.68(6) . 2_755
N6 Y3 Cl3 107.81(7) . .
N5 Y3 Cl3 175.83(7) . .
O6 Y3 Cl3 83.87(7) . .
O5 Y3 Cl3 90.03(6) . .
Cl3 Y3 Cl3 76.02(3) 2_755 .
Y1 Cl1 Y1 104.22(3) 2_656 .
Y2 Cl2 Y2 102.54(3) . 2_665
Y3 Cl3 Y3 103.98(3) 2_755 .
C30 O1 C27 108.0(3) . .
C30 O1 Y1 132.0(3) . .
C27 O1 Y1 120.0(2) . .
C31 O2 C34 106.5(3) . .
C31 O2 Y1 119.7(2) . .
C34 O2 Y1 132.2(2) . .
C64 O3 C61 104.8(2) . .
C64 O3 Y2 131.15(19) . .
C61 O3 Y2 123.08(19) . .
C68 O4 C65 108.9(3) . .
C68 O4 Y2 130.3(2) . .
C65 O4 Y2 120.3(2) . .
C102 O5 C99 108.6(3) . .
C102 O5 Y3 127.1(2) . .
C99 O5 Y3 123.96(18) . .
C106 O6 C103 108.9(3) . .
C106 O6 Y3 131.5(2) . .
C103 O6 Y3 118.6(2) . .
C69 O7 C72 106.0(10) . .
C1 N1 C15 115.8(3) . .
C1 N1 Y1 108.4(2) . .
C15 N1 Y1 135.6(2) . .
C2 N2 C3 114.3(3) . .
C2 N2 Y1 108.9(2) . .
C3 N2 Y1 134.8(2) . .
C35 N3 C49 114.1(3) . .
C35 N3 Y2 110.0(2) . .
C49 N3 Y2 135.6(2) . .
C36 N4 C37 114.7(3) . .
C36 N4 Y2 109.9(2) . .
C37 N4 Y2 133.4(2) . .
C73 N5 C75 116.3(3) . .
C73 N5 Y3 110.6(2) . .
C75 N5 Y3 132.5(2) . .
C74 N6 C87 114.4(3) . .
C74 N6 Y3 110.55(19) . .
C87 N6 Y3 134.0(2) . .
C2 C1 N1 120.5(3) . .
C2 C1 H1 119.7 . .
N1 C1 H1 119.7 . .
C1 C2 N2 120.8(3) . .
C1 C2 H2 119.6 . .
N2 C2 H2 119.6 . .
C4 C3 C8 119.7(3) . .
C4 C3 N2 120.0(4) . .
C8 C3 N2 120.3(3) . .
C5 C4 C3 118.6(4) . .
C5 C4 C12 119.7(4) . .
C3 C4 C12 121.7(4) . .
C6 C5 C4 121.6(5) . .
C6 C5 H5 119.2 . .
C4 C5 H5 119.2 . .
C7 C6 C5 119.7(4) . .
C7 C6 H6 120.2 . .
C5 C6 H6 120.2 . .
C6 C7 C8 121.3(4) . .
C6 C7 H7 119.3 . .
C8 C7 H7 119.3 . .
C7 C8 C3 119.1(4) . .
C7 C8 C9 118.3(4) . .
C3 C8 C9 122.6(3) . .
C10 C9 C11 109.1(4) . .
C10 C9 C8 114.7(4) . .
C11 C9 C8 110.5(4) . .
C10 C9 H9 107.4 . .
C11 C9 H9 107.4 . .
C8 C9 H9 107.4 . .
C9 C10 H10A 109.5 . .
C9 C10 H10B 109.5 . .
H10A C10 H10B 109.5 . .
C9 C10 H10C 109.5 . .
H10A C10 H10C 109.5 . .
H10B C10 H10C 109.5 . .
C9 C11 H11A 109.5 . .
C9 C11 H11B 109.5 . .
H11A C11 H11B 109.5 . .
C9 C11 H11C 109.5 . .
H11A C11 H11C 109.5 . .
H11B C11 H11C 109.5 . .
C4 C12 C13 112.9(4) . .
C4 C12 C14 111.2(4) . .
C13 C12 C14 109.2(4) . .
C4 C12 H12 107.8 . .
C13 C12 H12 107.8 . .
C14 C12 H12 107.8 . .
C12 C13 H13A 109.5 . .
C12 C13 H13B 109.5 . .
H13A C13 H13B 109.5 . .
C12 C13 H13C 109.5 . .
H13A C13 H13C 109.5 . .
H13B C13 H13C 109.5 . .
C12 C14 H14A 109.5 . .
C12 C14 H14B 109.5 . .
H14A C14 H14B 109.5 . .
C12 C14 H14C 109.5 . .
H14A C14 H14C 109.5 . .
H14B C14 H14C 109.5 . .
C20 C15 C16 119.5(3) . .
C20 C15 N1 121.1(3) . .
C16 C15 N1 119.3(3) . .
C17 C16 C15 118.8(4) . .
C17 C16 C24 119.6(4) . .
C15 C16 C24 121.3(3) . .
C18 C17 C16 121.4(4) . .
C18 C17 H17 119.3 . .
C16 C17 H17 119.3 . .
C19 C18 C17 119.3(3) . .
C19 C18 H18 120.4 . .
C17 C18 H18 120.4 . .
C18 C19 C20 122.0(4) . .
C18 C19 H19 119.0 . .
C20 C19 H19 119.0 . .
C19 C20 C15 118.8(3) . .
C19 C20 C21 119.4(3) . .
C15 C20 C21 121.7(3) . .
C20 C21 C23 112.8(3) . .
C20 C21 C22 110.2(3) . .
C23 C21 C22 110.5(3) . .
C20 C21 H21 107.7 . .
C23 C21 H21 107.7 . .
C22 C21 H21 107.7 . .
C21 C22 H22A 109.5 . .
C21 C22 H22B 109.5 . .
H22A C22 H22B 109.5 . .
C21 C22 H22C 109.5 . .
H22A C22 H22C 109.5 . .
H22B C22 H22C 109.5 . .
C21 C23 H23A 109.5 . .
C21 C23 H23B 109.5 . .
H23A C23 H23B 109.5 . .
C21 C23 H23C 109.5 . .
H23A C23 H23C 109.5 . .
H23B C23 H23C 109.5 . .
C16 C24 C25 114.6(4) . .
C16 C24 C26 109.0(3) . .
C25 C24 C26 110.4(4) . .
C16 C24 H24 107.5 . .
C25 C24 H24 107.5 . .
C26 C24 H24 107.5 . .
C24 C25 H25A 109.5 . .
C24 C25 H25B 109.5 . .
H25A C25 H25B 109.5 . .
C24 C25 H25C 109.5 . .
H25A C25 H25C 109.5 . .
H25B C25 H25C 109.5 . .
C24 C26 H26A 109.5 . .
C24 C26 H26B 109.5 . .
H26A C26 H26B 109.5 . .
C24 C26 H26C 109.5 . .
H26A C26 H26C 109.5 . .
H26B C26 H26C 109.5 . .
O1 C27 C28 105.3(4) . .
O1 C27 H27A 110.7 . .
C28 C27 H27A 110.7 . .
O1 C27 H27B 110.7 . .
C28 C27 H27B 110.7 . .
H27A C27 H27B 108.8 . .
C27 C28 C29 103.1(4) . .
C27 C28 H28A 111.1 . .
C29 C28 H28A 111.1 . .
C27 C28 H28B 111.1 . .
C29 C28 H28B 111.1 . .
H28A C28 H28B 109.1 . .
C28 C29 C30 107.1(4) . .
C28 C29 H29A 110.3 . .
C30 C29 H29A 110.3 . .
C28 C29 H29B 110.3 . .
C30 C29 H29B 110.3 . .
H29A C29 H29B 108.5 . .
O1 C30 C29 104.0(5) . .
O1 C30 H30A 111.0 . .
C29 C30 H30A 111.0 . .
O1 C30 H30B 111.0 . .
C29 C30 H30B 111.0 . .
H30A C30 H30B 109.0 . .
O2 C31 C32 107.0(3) . .
O2 C31 H31A 110.3 . .
C32 C31 H31A 110.3 . .
O2 C31 H31B 110.3 . .
C32 C31 H31B 110.3 . .
H31A C31 H31B 108.6 . .
C33 C32 C31 105.0(3) . .
C33 C32 H32A 110.7 . .
C31 C32 H32A 110.7 . .
C33 C32 H32B 110.7 . .
C31 C32 H32B 110.7 . .
H32A C32 H32B 108.8 . .
C32 C33 C34 102.8(3) . .
C32 C33 H33A 111.2 . .
C34 C33 H33A 111.2 . .
C32 C33 H33B 111.2 . .
C34 C33 H33B 111.2 . .
H33A C33 H33B 109.1 . .
O2 C34 C33 103.7(3) . .
O2 C34 H34A 111.0 . .
C33 C34 H34A 111.0 . .
O2 C34 H34B 111.0 . .
C33 C34 H34B 111.0 . .
H34A C34 H34B 109.0 . .
C36 C35 N3 120.9(3) . .
C36 C35 H35 119.6 . .
N3 C35 H35 119.6 . .
C35 C36 N4 120.9(3) . .
C35 C36 H36 119.6 . .
N4 C36 H36 119.6 . .
C42 C37 C38 119.4(3) . .
C42 C37 N4 121.1(3) . .
C38 C37 N4 119.5(3) . .
C39 C38 C37 119.2(4) . .
C39 C38 C46 119.1(3) . .
C37 C38 C46 121.6(3) . .
C40 C39 C38 120.9(4) . .
C40 C39 H39 119.6 . .
C38 C39 H39 119.6 . .
C39 C40 C41 120.1(4) . .
C39 C40 H40 120.0 . .
C41 C40 H40 120.0 . .
C40 C41 C42 121.1(4) . .
C40 C41 H41 119.5 . .
C42 C41 H41 119.5 . .
C41 C42 C37 119.4(3) . .
C41 C42 C43 119.8(3) . .
C37 C42 C43 120.8(3) . .
C42 C43 C45 114.6(4) . .
C42 C43 C44 110.7(3) . .
C45 C43 C44 109.5(3) . .
C42 C43 H43 107.2 . .
C45 C43 H43 107.2 . .
C44 C43 H43 107.2 . .
C43 C44 H44A 109.5 . .
C43 C44 H44B 109.5 . .
H44A C44 H44B 109.5 . .
C43 C44 H44C 109.5 . .
H44A C44 H44C 109.5 . .
H44B C44 H44C 109.5 . .
C43 C45 H45A 109.5 . .
C43 C45 H45B 109.5 . .
H45A C45 H45B 109.5 . .
C43 C45 H45C 109.5 . .
H45A C45 H45C 109.5 . .
H45B C45 H45C 109.5 . .
C38 C46 C48 111.3(3) . .
C38 C46 C47 112.7(4) . .
C48 C46 C47 110.2(3) . .
C38 C46 H46 107.5 . .
C48 C46 H46 107.5 . .
C47 C46 H46 107.5 . .
C46 C47 H47A 109.5 . .
C46 C47 H47B 109.5 . .
H47A C47 H47B 109.5 . .
C46 C47 H47C 109.5 . .
H47A C47 H47C 109.5 . .
H47B C47 H47C 109.5 . .
C46 C48 H48A 109.5 . .
C46 C48 H48B 109.5 . .
H48A C48 H48B 109.5 . .
C46 C48 H48C 109.5 . .
H48A C48 H48C 109.5 . .
H48B C48 H48C 109.5 . .
C50 C49 C54 119.4(3) . .
C50 C49 N3 120.1(3) . .
C54 C49 N3 120.5(3) . .
C51 C50 C49 119.4(3) . .
C51 C50 C59 119.5(3) . .
C49 C50 C59 121.0(3) . .
C52 C51 C50 121.3(4) . .
C52 C51 H51 119.3 . .
C50 C51 H51 119.3 . .
C53 C52 C51 119.4(3) . .
C53 C52 H52 120.3 . .
C51 C52 H52 120.3 . .
C52 C53 C54 121.8(3) . .
C52 C53 H53 119.1 . .
C54 C53 H53 119.1 . .
C53 C54 C49 118.7(3) . .
C53 C54 C55 119.2(3) . .
C49 C54 C55 122.1(3) . .
C54 C55 C56 110.8(3) . .
C54 C55 C57 111.6(3) . .
C56 C55 C57 109.9(3) . .
C54 C55 H55 108.1 . .
C56 C55 H55 108.1 . .
C57 C55 H55 108.1 . .
C55 C56 H56A 109.5 . .
C55 C56 H56B 109.5 . .
H56A C56 H56B 109.5 . .
C55 C56 H56C 109.5 . .
H56A C56 H56C 109.5 . .
H56B C56 H56C 109.5 . .
C55 C57 H57A 109.5 . .
C55 C57 H57B 109.5 . .
H57A C57 H57B 109.5 . .
C55 C57 H57C 109.5 . .
H57A C57 H57C 109.5 . .
H57B C57 H57C 109.5 . .
C59 C58 H58A 109.5 . .
C59 C58 H58B 109.5 . .
H58A C58 H58B 109.5 . .
C59 C58 H58C 109.5 . .
H58A C58 H58C 109.5 . .
H58B C58 H58C 109.5 . .
C50 C59 C58 109.3(3) . .
C50 C59 C60 113.2(3) . .
C58 C59 C60 111.4(3) . .
C50 C59 H59 107.6 . .
C58 C59 H59 107.6 . .
C60 C59 H59 107.6 . .
C59 C60 H60A 109.5 . .
C59 C60 H60B 109.5 . .
H60A C60 H60B 109.5 . .
C59 C60 H60C 109.5 . .
H60A C60 H60C 109.5 . .
H60B C60 H60C 109.5 . .
O3 C61 C62 103.5(3) . .
O3 C61 H61A 111.1 . .
C62 C61 H61A 111.1 . .
O3 C61 H61B 111.1 . .
C62 C61 H61B 111.1 . .
H61A C61 H61B 109.0 . .
C63 C62 C61 103.8(3) . .
C63 C62 H62A 111.0 . .
C61 C62 H62A 111.0 . .
C63 C62 H62B 111.0 . .
C61 C62 H62B 111.0 . .
H62A C62 H62B 109.0 . .
C62 C63 C64 105.2(3) . .
C62 C63 H63A 110.7 . .
C64 C63 H63A 110.7 . .
C62 C63 H63B 110.7 . .
C64 C63 H63B 110.7 . .
H63A C63 H63B 108.8 . .
O3 C64 C63 105.4(3) . .
O3 C64 H64A 110.7 . .
C63 C64 H64A 110.7 . .
O3 C64 H64B 110.7 . .
C63 C64 H64B 110.7 . .
H64A C64 H64B 108.8 . .
O4 C65 C66 104.7(3) . .
O4 C65 H65A 110.8 . .
C66 C65 H65A 110.8 . .
O4 C65 H65B 110.8 . .
C66 C65 H65B 110.8 . .
H65A C65 H65B 108.9 . .
C65 C66 C67 102.6(3) . .
C65 C66 H66A 111.3 . .
C67 C66 H66A 111.3 . .
C65 C66 H66B 111.3 . .
C67 C66 H66B 111.3 . .
H66A C66 H66B 109.2 . .
C68 C67 C66 103.9(3) . .
C68 C67 H67A 111.0 . .
C66 C67 H67A 111.0 . .
C68 C67 H67B 111.0 . .
C66 C67 H67B 111.0 . .
H67A C67 H67B 109.0 . .
O4 C68 C67 106.0(3) . .
O4 C68 H68A 110.5 . .
C67 C68 H68A 110.5 . .
O4 C68 H68B 110.5 . .
C67 C68 H68B 110.5 . .
H68A C68 H68B 108.7 . .
O7 C69 C70 110.5(8) . .
O7 C69 H69A 109.6 . .
C70 C69 H69A 109.6 . .
O7 C69 H69B 109.6 . .
C70 C69 H69B 109.6 . .
H69A C69 H69B 108.1 . .
C71 C70 C69 98.2(8) . .
C71 C70 H70A 112.1 . .
C69 C70 H70A 112.1 . .
C71 C70 H70B 112.1 . .
C69 C70 H70B 112.1 . .
H70A C70 H70B 109.8 . .
C72 C71 C70 110.5(10) . .
C72 C71 H71A 109.5 . .
C70 C71 H71A 109.5 . .
C72 C71 H71B 109.5 . .
C70 C71 H71B 109.5 . .
H71A C71 H71B 108.1 . .
C71 C72 O7 104.5(9) . .
C71 C72 H72A 110.8 . .
O7 C72 H72A 110.8 . .
C71 C72 H72B 110.8 . .
O7 C72 H72B 110.8 . .
H72A C72 H72B 108.9 . .
C74 C73 N5 120.6(3) . .
C74 C73 H73 119.7 . .
N5 C73 H73 119.7 . .
C73 C74 N6 120.7(3) . .
C73 C74 H74 119.7 . .
N6 C74 H74 119.7 . .
C80 C75 N5 121.7(3) . .
C80 C75 C76 118.9(3) . .
N5 C75 C76 119.5(4) . .
C77 C76 C75 118.4(5) . .
C77 C76 C84 120.4(4) . .
C75 C76 C84 121.1(4) . .
C78 C77 C76 122.3(5) . .
C78 C77 H77 118.8 . .
C76 C77 H77 118.8 . .
C79 C78 C77 118.7(4) . .
C79 C78 H78 120.6 . .
C77 C78 H78 120.6 . .
C78 C79 C80 122.2(5) . .
C78 C79 H79 118.9 . .
C80 C79 H79 118.9 . .
C79 C80 C75 119.4(4) . .
C79 C80 C81 119.3(4) . .
C75 C80 C81 121.3(3) . .
C80 C81 C82 110.8(4) . .
C80 C81 C83 113.4(5) . .
C82 C81 C83 107.6(5) . .
C80 C81 H81 108.3 . .
C82 C81 H81 108.3 . .
C83 C81 H81 108.3 . .
C81 C82 H82A 109.5 . .
C81 C82 H82B 109.5 . .
H82A C82 H82B 109.5 . .
C81 C82 H82C 109.5 . .
H82A C82 H82C 109.5 . .
H82B C82 H82C 109.5 . .
C81 C83 H83A 109.5 . .
C81 C83 H83B 109.5 . .
H83A C83 H83B 109.5 . .
C81 C83 H83C 109.5 . .
H83A C83 H83C 109.5 . .
H83B C83 H83C 109.5 . .
C86 C84 C76 109.7(3) . .
C86 C84 C85 110.7(4) . .
C76 C84 C85 114.6(5) . .
C86 C84 H84 107.2 . .
C76 C84 H84 107.2 . .
C85 C84 H84 107.2 . .
C84 C85 H85A 109.5 . .
C84 C85 H85B 109.5 . .
H85A C85 H85B 109.5 . .
C84 C85 H85C 109.5 . .
H85A C85 H85C 109.5 . .
H85B C85 H85C 109.5 . .
C84 C86 H86A 109.5 . .
C84 C86 H86B 109.5 . .
H86A C86 H86B 109.5 . .
C84 C86 H86C 109.5 . .
H86A C86 H86C 109.5 . .
H86B C86 H86C 109.5 . .
C88 C87 N6 120.7(3) . .
C88 C87 C92 119.4(3) . .
N6 C87 C92 119.9(3) . .
C89 C88 C87 118.6(4) . .
C89 C88 C96 119.6(4) . .
C87 C88 C96 121.7(3) . .
C90 C89 C88 121.5(4) . .
C90 C89 H89 119.2 . .
C88 C89 H89 119.2 . .
C91 C90 C89 119.8(4) . .
C91 C90 H90 120.1 . .
C89 C90 H90 120.1 . .
C90 C91 C92 122.0(4) . .
C90 C91 H91 119.0 . .
C92 C91 H91 119.0 . .
C91 C92 C87 118.6(4) . .
C91 C92 C93 118.9(4) . .
C87 C92 C93 122.5(3) . .
C92 C93 C95 112.0(4) . .
C92 C93 C94 111.7(4) . .
C95 C93 C94 110.6(5) . .
C92 C93 H93 107.4 . .
C95 C93 H93 107.4 . .
C94 C93 H93 107.4 . .
C93 C94 H94A 109.5 . .
C93 C94 H94B 109.5 . .
H94A C94 H94B 109.5 . .
C93 C94 H94C 109.5 . .
H94A C94 H94C 109.5 . .
H94B C94 H94C 109.5 . .
C93 C95 H95A 109.5 . .
C93 C95 H95B 109.5 . .
H95A C95 H95B 109.5 . .
C93 C95 H95C 109.5 . .
H95A C95 H95C 109.5 . .
H95B C95 H95C 109.5 . .
C88 C96 C97 110.7(4) . .
C88 C96 C98 113.4(4) . .
C97 C96 C98 110.5(4) . .
C88 C96 H96 107.3 . .
C97 C96 H96 107.3 . .
C98 C96 H96 107.3 . .
C96 C97 H97A 109.5 . .
C96 C97 H97B 109.5 . .
H97A C97 H97B 109.5 . .
C96 C97 H97C 109.5 . .
H97A C97 H97C 109.5 . .
H97B C97 H97C 109.5 . .
C96 C98 H98A 109.5 . .
C96 C98 H98B 109.5 . .
H98A C98 H98B 109.5 . .
C96 C98 H98C 109.5 . .
H98A C98 H98C 109.5 . .
H98B C98 H98C 109.5 . .
O5 C99 C100 104.7(3) . .
O5 C99 H99A 110.8 . .
C100 C99 H99A 110.8 . .
O5 C99 H99B 110.8 . .
C100 C99 H99B 110.8 . .
H99A C99 H99B 108.9 . .
C99 C100 C101 102.2(3) . .
C99 C100 H10D 111.3 . .
C101 C100 H10D 111.3 . .
C99 C100 H10E 111.3 . .
C101 C100 H10E 111.3 . .
H10D C100 H10E 109.2 . .
C100 C101 C102 104.0(3) . .
C100 C101 H10F 111.0 . .
C102 C101 H10F 111.0 . .
C100 C101 H10G 111.0 . .
C102 C101 H10G 111.0 . .
H10F C101 H10G 109.0 . .
O5 C102 C101 106.6(3) . .
O5 C102 H10H 110.4 . .
C101 C102 H10H 110.4 . .
O5 C102 H10I 110.4 . .
C101 C102 H10I 110.4 . .
H10H C102 H10I 108.6 . .
C104 C103 O6 107.5(4) . .
C104 C103 H10J 110.2 . .
O6 C103 H10J 110.2 . .
C104 C103 H10K 110.2 . .
O6 C103 H10K 110.2 . .
H10J C103 H10K 108.5 . .
C103 C104 C105 111.6(6) . .
C103 C104 H10L 109.3 . .
C105 C104 H10L 109.3 . .
C103 C104 H10M 109.3 . .
C105 C104 H10M 109.3 . .
H10L C104 H10M 108.0 . .
C104 C105 C106 105.3(4) . .
C104 C105 H10N 110.7 . .
C106 C105 H10N 110.7 . .
C104 C105 H10O 110.7 . .
C106 C105 H10O 110.7 . .
H10N C105 H10O 108.8 . .
O6 C106 C105 105.8(4) . .
O6 C106 H10P 110.6 . .
C105 C106 H10P 110.6 . .
O6 C106 H10Q 110.6 . .
C105 C106 H10Q 110.6 . .
H10P C106 H10Q 108.7 . .

loop_
_geom_bond_atom_site_label_1
_geom_bond_atom_site_label_2
_geom_bond_distance
_geom_bond_site_symmetry_2
Y1 N2 2.232(3) .
Y1 N1 2.254(3) .
Y1 O2 2.369(2) .
Y1 O1 2.391(3) .
Y1 Cl1 2.7222(10) 2_656
Y1 Cl1 2.7695(11) .
Y2 N3 2.243(3) .
Y2 N4 2.245(3) .
Y2 O3 2.342(2) .
Y2 O4 2.392(2) .
Y2 Cl2 2.7058(10) .
Y2 Cl2 2.7612(9) 2_665
Y3 N6 2.247(3) .
Y3 N5 2.255(3) .
Y3 O6 2.361(2) .
Y3 O5 2.376(2) .
Y3 Cl3 2.7298(11) 2_755
Y3 Cl3 2.7468(9) .
Cl1 Y1 2.7222(10) 2_656
Cl2 Y2 2.7612(9) 2_665
Cl3 Y3 2.7298(11) 2_755
O1 C30 1.442(5) .
O1 C27 1.466(5) .
O2 C31 1.461(4) .
O2 C34 1.459(5) .
O3 C64 1.457(4) .
O3 C61 1.461(4) .
O4 C68 1.464(4) .
O4 C65 1.463(4) .
O5 C102 1.451(4) .
O5 C99 1.459(4) .
O6 C106 1.463(4) .
O6 C103 1.471(5) .
O7 C69 1.360(11) .
O7 C72 1.414(12) .
N1 C1 1.416(4) .
N1 C15 1.427(4) .
N2 C2 1.419(5) .
N2 C3 1.425(4) .
N3 C35 1.410(4) .
N3 C49 1.429(4) .
N4 C36 1.412(4) .
N4 C37 1.426(4) .
N5 C73 1.406(4) .
N5 C75 1.423(4) .
N6 C74 1.413(4) .
N6 C87 1.426(4) .
C1 C2 1.352(5) .
C1 H1 0.9300 .
C2 H2 0.9300 .
C3 C4 1.406(6) .
C3 C8 1.418(6) .
C4 C5 1.399(6) .
C4 C12 1.515(7) .
C5 C6 1.384(8) .
C5 H5 0.9300 .
C6 C7 1.367(7) .
C6 H6 0.9300 .
C7 C8 1.396(5) .
C7 H7 0.9300 .
C8 C9 1.518(6) .
C9 C10 1.507(6) .
C9 C11 1.524(6) .
C9 H9 0.9800 .
C10 H10A 0.9600 .
C10 H10B 0.9600 .
C10 H10C 0.9600 .
C11 H11A 0.9600 .
C11 H11B 0.9600 .
C11 H11C 0.9600 .
C12 C13 1.529(7) .
C12 C14 1.535(7) .
C12 H12 0.9800 .
C13 H13A 0.9600 .
C13 H13B 0.9600 .
C13 H13C 0.9600 .
C14 H14A 0.9600 .
C14 H14B 0.9600 .
C14 H14C 0.9600 .
C15 C20 1.414(5) .
C15 C16 1.422(5) .
C16 C17 1.402(5) .
C16 C24 1.512(6) .
C17 C18 1.385(6) .
C17 H17 0.9300 .
C18 C19 1.378(5) .
C18 H18 0.9300 .
C19 C20 1.397(5) .
C19 H19 0.9300 .
C20 C21 1.513(5) .
C21 C23 1.525(5) .
C21 C22 1.536(5) .
C21 H21 0.9800 .
C22 H22A 0.9600 .
C22 H22B 0.9600 .
C22 H22C 0.9600 .
C23 H23A 0.9600 .
C23 H23B 0.9600 .
C23 H23C 0.9600 .
C24 C25 1.524(6) .
C24 C26 1.534(6) .
C24 H24 0.9800 .
C25 H25A 0.9600 .
C25 H25B 0.9600 .
C25 H25C 0.9600 .
C26 H26A 0.9600 .
C26 H26B 0.9600 .
C26 H26C 0.9600 .
C27 C28 1.479(6) .
C27 H27A 0.9700 .
C27 H27B 0.9700 .
C28 C29 1.483(9) .
C28 H28A 0.9700 .
C28 H28B 0.9700 .
C29 C30 1.553(7) .
C29 H29A 0.9700 .
C29 H29B 0.9700 .
C30 H30A 0.9700 .
C30 H30B 0.9700 .
C31 C32 1.511(5) .
C31 H31A 0.9700 .
C31 H31B 0.9700 .
C32 C33 1.523(6) .
C32 H32A 0.9700 .
C32 H32B 0.9700 .
C33 C34 1.513(6) .
C33 H33A 0.9700 .
C33 H33B 0.9700 .
C34 H34A 0.9700 .
C34 H34B 0.9700 .
C35 C36 1.338(5) .
C35 H35 0.9300 .
C36 H36 0.9300 .
C37 C42 1.415(5) .
C37 C38 1.413(5) .
C38 C39 1.403(6) .
C38 C46 1.520(5) .
C39 C40 1.376(7) .
C39 H39 0.9300 .
C40 C41 1.385(6) .
C40 H40 0.9300 .
C41 C42 1.392(5) .
C41 H41 0.9300 .
C42 C43 1.508(5) .
C43 C45 1.534(5) .
C43 C44 1.530(6) .
C43 H43 0.9800 .
C44 H44A 0.9600 .
C44 H44B 0.9600 .
C44 H44C 0.9600 .
C45 H45A 0.9600 .
C45 H45B 0.9600 .
C45 H45C 0.9600 .
C46 C48 1.519(6) .
C46 C47 1.528(6) .
C46 H46 0.9800 .
C47 H47A 0.9600 .
C47 H47B 0.9600 .
C47 H47C 0.9600 .
C48 H48A 0.9600 .
C48 H48B 0.9600 .
C48 H48C 0.9600 .
C49 C50 1.415(5) .
C49 C54 1.426(4) .
C50 C51 1.392(5) .
C50 C59 1.516(5) .
C51 C52 1.390(5) .
C51 H51 0.9300 .
C52 C53 1.382(6) .
C52 H52 0.9300 .
C53 C54 1.395(5) .
C53 H53 0.9300 .
C54 C55 1.518(5) .
C55 C56 1.520(5) .
C55 C57 1.538(5) .
C55 H55 0.9800 .
C56 H56A 0.9600 .
C56 H56B 0.9600 .
C56 H56C 0.9600 .
C57 H57A 0.9600 .
C57 H57B 0.9600 .
C57 H57C 0.9600 .
C58 C59 1.526(5) .
C58 H58A 0.9600 .
C58 H58B 0.9600 .
C58 H58C 0.9600 .
C59 C60 1.534(5) .
C59 H59 0.9800 .
C60 H60A 0.9600 .
C60 H60B 0.9600 .
C60 H60C 0.9600 .
C61 C62 1.524(5) .
C61 H61A 0.9700 .
C61 H61B 0.9700 .
C62 C63 1.532(6) .
C62 H62A 0.9700 .
C62 H62B 0.9700 .
C63 C64 1.525(5) .
C63 H63A 0.9700 .
C63 H63B 0.9700 .
C64 H64A 0.9700 .
C64 H64B 0.9700 .
C65 C66 1.509(5) .
C65 H65A 0.9700 .
C65 H65B 0.9700 .
C66 C67 1.512(6) .
C66 H66A 0.9700 .
C66 H66B 0.9700 .
C67 C68 1.508(6) .
C67 H67A 0.9700 .
C67 H67B 0.9700 .
C68 H68A 0.9700 .
C68 H68B 0.9700 .
C69 C70 1.441(11) .
C69 H69A 0.9700 .
C69 H69B 0.9700 .
C70 C71 1.408(13) .
C70 H70A 0.9700 .
C70 H70B 0.9700 .
C71 C72 1.426(14) .
C71 H71A 0.9700 .
C71 H71B 0.9700 .
C72 H72A 0.9700 .
C72 H72B 0.9700 .
C73 C74 1.346(5) .
C73 H73 0.9300 .
C74 H74 0.9300 .
C75 C80 1.404(5) .
C75 C76 1.418(5) .
C76 C77 1.402(7) .
C76 C84 1.524(7) .
C77 C78 1.376(9) .
C77 H77 0.9300 .
C78 C79 1.356(8) .
C78 H78 0.9300 .
C79 C80 1.401(5) .
C79 H79 0.9300 .
C80 C81 1.505(7) .
C81 C82 1.509(9) .
C81 C83 1.555(7) .
C81 H81 0.9800 .
C82 H82A 0.9600 .
C82 H82B 0.9600 .
C82 H82C 0.9600 .
C83 H83A 0.9600 .
C83 H83B 0.9600 .
C83 H83C 0.9600 .
C84 C86 1.519(7) .
C84 C85 1.528(6) .
C84 H84 0.9800 .
C85 H85A 0.9600 .
C85 H85B 0.9600 .
C85 H85C 0.9600 .
C86 H86A 0.9600 .
C86 H86B 0.9600 .
C86 H86C 0.9600 .
C87 C88 1.410(5) .
C87 C92 1.426(5) .
C88 C89 1.407(5) .
C88 C96 1.512(6) .
C89 C90 1.368(7) .
C89 H89 0.9300 .
C90 C91 1.368(8) .
C90 H90 0.9300 .
C91 C92 1.388(6) .
C91 H91 0.9300 .
C92 C93 1.512(6) .
C93 C95 1.513(6) .
C93 C94 1.523(7) .
C93 H93 0.9800 .
C94 H94A 0.9600 .
C94 H94B 0.9600 .
C94 H94C 0.9600 .
C95 H95A 0.9600 .
C95 H95B 0.9600 .
C95 H95C 0.9600 .
C96 C97 1.528(6) .
C96 C98 1.529(6) .
C96 H96 0.9800 .
C97 H97A 0.9600 .
C97 H97B 0.9600 .
C97 H97C 0.9600 .
C98 H98A 0.9600 .
C98 H98B 0.9600 .
C98 H98C 0.9600 .
C99 C100 1.503(5) .
C99 H99A 0.9700 .
C99 H99B 0.9700 .
C100 C101 1.519(6) .
C100 H10D 0.9700 .
C100 H10E 0.9700 .
C101 C102 1.513(6) .
C101 H10F 0.9700 .
C101 H10G 0.9700 .
C102 H10H 0.9700 .
C102 H10I 0.9700 .
C103 C104 1.382(7) .
C103 H10J 0.9700 .
C103 H10K 0.9700 .
C104 C105 1.464(10) .
C104 H10L 0.9700 .
C104 H10M 0.9700 .
C105 C106 1.515(7) .
C105 H10N 0.9700 .
C105 H10O 0.9700 .
C106 H10P 0.9700 .
C106 H10Q 0.9700 .

loop_
_platon_squeeze_void_nr
_platon_squeeze_void_average_x
_platon_squeeze_void_average_y
_platon_squeeze_void_average_z
_platon_squeeze_void_volume
_platon_squeeze_void_count_electrons
1 0.000 0.500 0.500 1432.8 8.0
2 0.488 0.958 0.021 6.7 0.2
3 0.513 0.046 0.977 6.5 0.3
